data_7056012
loop_
_publ_author_name
'Cindri\'c, Marina'
'Bjelopetrovi\'c, Alen'
'Pavlovi\'c, Gordana'
'Damjanovi\'c, Vladimir'
'Lovri\'c, Jasna'
'Matkovi\'c-\<Calogovi\'c, Dubravka'
'Vrdoljak, Vi\<snja'

_publ_section_title
;
 Copper(ii) complexes with benzhydrazone-related ligands: synthesis,
 structural studies and cytotoxicity assay
;
_journal_issue 6
_journal_name_full 'New J. Chem.'
_journal_page_first 2425
_journal_paper_doi 10.1039/C6NJ03827A
_journal_volume 41
_journal_year 2017
_chemical_formula_moiety 'C27 H20 Cu N4 O3'
_chemical_formula_sum 'C27 H20 Cu N4 O3'
_chemical_formula_weight 512.01
_space_group_crystal_system monoclinic
_space_group_IT_number 14
_space_group_name_Hall '-P 2ybc'
_space_group_name_H-M_alt 'P 1 21/c 1'
_symmetry_space_group_name_Hall '-P 2ybc'
_symmetry_space_group_name_H-M 'P 1 21/c 1'
_atom_sites_solution_hydrogens geom
_audit_creation_method SHELXL-2014/7
_audit_update_record
;
2016-12-05 deposited with the CCDC.
2017-02-10 downloaded from the CCDC.
;
_cell_angle_alpha 90
_cell_angle_beta 98.555(7)
_cell_angle_gamma 90
_cell_formula_units_Z 4
_cell_length_a 18.5945(13)
_cell_length_b 10.8612(5)
_cell_length_c 11.6265(7)
_cell_measurement_reflns_used 3592
_cell_measurement_temperature 296(2)
_cell_measurement_theta_max 28.4054
_cell_measurement_theta_min 4.1418
_cell_volume 2321.9(2)
_computing_cell_refinement 'CrysAlisPro, Oxford Diffraction Ltd.,Version 1.171.34.44'
_computing_data_collection 'CrysAlisPro, Oxford Diffraction Ltd.,Version 1.171.34.44'
_computing_data_reduction 'CrysAlisPro, Oxford Diffraction Ltd.,Version 1.171.34.44'
_computing_molecular_graphics 'MERCURY 3.7. (CCDC, 2015)'
_computing_publication_material 'SHELXL-2014 (Sheldrick, 2014)'
_computing_structure_refinement 'SHELXL-2014 (Sheldrick, 2014)'
_computing_structure_solution 'SHELXLS-2014 (Sheldrick, 2014)'
_diffrn_ambient_temperature 296(2)
_diffrn_measured_fraction_theta_full 0.995
_diffrn_measured_fraction_theta_max 0.995
_diffrn_measurement_device_type 'Xcalibur, Sapphire3'
_diffrn_measurement_method '\w scans'
_diffrn_radiation_type MoK\a
_diffrn_radiation_wavelength 0.71073
_diffrn_reflns_av_R_equivalents 0.0436
_diffrn_reflns_av_unetI/netI 0.0776
_diffrn_reflns_Laue_measured_fraction_full 0.995
_diffrn_reflns_Laue_measured_fraction_max 0.995
_diffrn_reflns_limit_h_max 22
_diffrn_reflns_limit_h_min -13
_diffrn_reflns_limit_k_max 13
_diffrn_reflns_limit_k_min -13
_diffrn_reflns_limit_l_max 14
_diffrn_reflns_limit_l_min -13
_diffrn_reflns_number 9017
_diffrn_reflns_point_group_measured_fraction_full 0.995
_diffrn_reflns_point_group_measured_fraction_max 0.995
_diffrn_reflns_theta_full 25.242
_diffrn_reflns_theta_max 25.998
_diffrn_reflns_theta_min 4.150
_diffrn_source 'Enhance (Mo) X-ray Source'
_exptl_absorpt_coefficient_mu 0.978
_exptl_absorpt_correction_T_max 1.00000
_exptl_absorpt_correction_T_min 0.74057
_exptl_absorpt_correction_type multi-scan
_exptl_absorpt_process_details
;
CrysAlisPro, Oxford Diffraction Ltd.,
Version 1.171.34.44.
Empirical absorption correction using spherical harmonics,
 implemented in SCALE3 ABSPACK scaling algorithm.
;
_exptl_crystal_colour green
_exptl_crystal_density_diffrn 1.465
_exptl_crystal_description prism
_exptl_crystal_F_000 1052
_exptl_crystal_size_max 0.36
_exptl_crystal_size_mid 0.28
_exptl_crystal_size_min 0.21
_refine_diff_density_max 0.338
_refine_diff_density_min -0.319
_refine_diff_density_rms 0.054
_refine_ls_extinction_method none
_refine_ls_goodness_of_fit_ref 1.015
_refine_ls_hydrogen_treatment constr
_refine_ls_matrix_type full
_refine_ls_number_parameters 327
_refine_ls_number_reflns 4558
_refine_ls_number_restraints 0
_refine_ls_restrained_S_all 1.015
_refine_ls_R_factor_all 0.1133
_refine_ls_R_factor_gt 0.0579
_refine_ls_shift/su_max 0.000
_refine_ls_shift/su_mean 0.000
_refine_ls_structure_factor_coef Fsqd
_refine_ls_weighting_details 'w=1/[\s^2^(Fo^2^)+(0.0419P)^2^] where P=(Fo^2^+2Fc^2^)/3'
_refine_ls_weighting_scheme calc
_refine_ls_wR_factor_gt 0.0936
_refine_ls_wR_factor_ref 0.1078
_reflns_Friedel_coverage 0.000
_reflns_number_gt 2768
_reflns_number_total 4558
_reflns_threshold_expression 'I > 2\s(I)'
_cod_data_source_file c6nj03827a2.cif
_cod_data_source_block 3phen
_cod_depositor_comments 'Adding full bibliography for 7056006--7056012.cif.'
_cod_database_code 7056012
_shelx_shelxl_version_number 2014/7
_shelx_space_group_comment
;
The symmetry employed for this shelxl refinement is uniquely defined
by the following loop, which should always be used as a source of
symmetry information in preference to the above space-group names.
They are only intended as comments.
;

loop_
_space_group_symop_operation_xyz
'x, y, z'
'-x, y+1/2, -z+1/2'
'-x, -y, -z'
'x, -y-1/2, z-1/2'

loop_
_atom_site_label
_atom_site_type_symbol
_atom_site_fract_x
_atom_site_fract_y
_atom_site_fract_z
_atom_site_U_iso_or_equiv
_atom_site_adp_type
_atom_site_occupancy
_atom_site_site_symmetry_order
_atom_site_calc_flag
_atom_site_refinement_flags_posn
_atom_site_refinement_flags_adp
_atom_site_refinement_flags_occupancy
_atom_site_disorder_assembly
_atom_site_disorder_group
Cu1 Cu 0.23486(3) 0.45661(4) 0.05254(4) 0.05001(17) Uani 1 1 d . . . . .
N1 N 0.25658(18) 0.3021(2) -0.0131(3) 0.0515(8) Uani 1 1 d . . . . .
N2 N 0.31476(18) 0.2376(2) 0.0471(3) 0.0555(8) Uani 1 1 d . . . . .
N3 N 0.21497(17) 0.6193(3) 0.1246(2) 0.0521(8) Uani 1 1 d . . . . .
N4 N 0.30030(16) 0.5893(2) -0.0410(2) 0.0474(7) Uani 1 1 d . . . . .
O1 O 0.31348(14) 0.3999(2) 0.17613(19) 0.0578(7) Uani 1 1 d . . . . .
O2 O 0.14232(14) 0.4687(2) -0.0446(2) 0.0659(7) Uani 1 1 d . . . . .
O3 O -0.0321(2) 0.4159(4) -0.3781(4) 0.1085(11) Uani 1 1 d . . . . .
C1 C 0.3394(2) 0.2961(3) 0.1444(3) 0.0486(9) Uani 1 1 d . . . . .
C2 C 0.4002(2) 0.2359(3) 0.2210(3) 0.0521(10) Uani 1 1 d . . . . .
C3 C 0.4221(2) 0.2776(4) 0.3316(4) 0.0688(12) Uani 1 1 d . . . . .
H3 H 0.3994 0.3459 0.3585 0.083 Uiso 1 1 calc R U . . .
C4 C 0.4774(3) 0.2197(5) 0.4036(4) 0.0868(15) Uani 1 1 d . . . . .
H4 H 0.4917 0.2493 0.4786 0.104 Uiso 1 1 calc R U . . .
C5 C 0.5115(3) 0.1197(5) 0.3664(5) 0.0853(14) Uani 1 1 d . . . . .
H5 H 0.5490 0.0814 0.4153 0.102 Uiso 1 1 calc R U . . .
C6 C 0.4901(2) 0.0762(4) 0.2564(5) 0.0741(13) Uani 1 1 d . . . . .
H6 H 0.5131 0.0078 0.2303 0.089 Uiso 1 1 calc R U . . .
C7 C 0.4350(2) 0.1328(3) 0.1845(3) 0.0606(11) Uani 1 1 d . . . . .
H7 H 0.4205 0.1019 0.1100 0.073 Uiso 1 1 calc R U . . .
C8 C 0.2243(3) 0.2579(3) -0.1104(4) 0.0621(11) Uani 1 1 d . . . . .
H8 H 0.2445 0.1883 -0.1393 0.075 Uiso 1 1 calc R U . . .
C9 C 0.1611(2) 0.3066(3) -0.1760(3) 0.0586(11) Uani 1 1 d . . . . .
C10 C 0.1208(2) 0.4053(3) -0.1383(3) 0.0535(10) Uani 1 1 d . . . . .
C11 C 0.0557(2) 0.4386(4) -0.2084(4) 0.0704(12) Uani 1 1 d . . . . .
H11 H 0.0281 0.5025 -0.1841 0.085 Uiso 1 1 calc R U . . .
C12 C 0.0313(3) 0.3806(5) -0.3108(5) 0.0815(14) Uani 1 1 d . . . . .
C13 C 0.0704(4) 0.2864(5) -0.3485(4) 0.0986(17) Uani 1 1 d . . . . .
H13 H 0.0541 0.2474 -0.4188 0.118 Uiso 1 1 calc R U . . .
C14 C 0.1335(3) 0.2498(4) -0.2825(4) 0.0959(16) Uani 1 1 d . . . . .
H14 H 0.1594 0.1848 -0.3086 0.115 Uiso 1 1 calc R U . . .
C15A C -0.0595(5) 0.5447(9) -0.3787(9) 0.102(3) Uani 0.52 1 d . . P A 1
H15A H -0.0792 0.5601 -0.3083 0.153 Uiso 0.52 1 calc R U P A 1
H15B H -0.0968 0.5563 -0.4443 0.153 Uiso 0.52 1 calc R U P A 1
H15C H -0.0202 0.6008 -0.3839 0.153 Uiso 0.52 1 calc R U P A 1
C15B C -0.0514(7) 0.3594(15) -0.4820(11) 0.163(7) Uani 0.48 1 d . . P A 2
H15D H -0.0149 0.3745 -0.5308 0.244 Uiso 0.48 1 calc R U P A 2
H15E H -0.0972 0.3912 -0.5188 0.244 Uiso 0.48 1 calc R U P A 2
H15F H -0.0556 0.2724 -0.4700 0.244 Uiso 0.48 1 calc R U P A 2
C16 C 0.1717(2) 0.6340(4) 0.2044(3) 0.0745(13) Uani 1 1 d . . . . .
H16 H 0.1521 0.5647 0.2352 0.089 Uiso 1 1 calc R U . . .
C17 C 0.1543(3) 0.7511(5) 0.2441(4) 0.0944(16) Uani 1 1 d . . . . .
H17 H 0.1246 0.7590 0.3012 0.113 Uiso 1 1 calc R U . . .
C18 C 0.1816(3) 0.8518(4) 0.1980(5) 0.0909(16) Uani 1 1 d . . . . .
H18 H 0.1703 0.9296 0.2236 0.109 Uiso 1 1 calc R U . . .
C19 C 0.2260(2) 0.8411(3) 0.1130(4) 0.0656(11) Uani 1 1 d . . . . .
C20 C 0.2560(3) 0.9442(3) 0.0610(5) 0.0831(14) Uani 1 1 d . . . . .
H20 H 0.2460 1.0234 0.0846 0.100 Uiso 1 1 calc R U . . .
C21 C 0.2980(3) 0.9286(4) -0.0204(5) 0.0826(14) Uani 1 1 d . . . . .
H21 H 0.3168 0.9977 -0.0529 0.099 Uiso 1 1 calc R U . . .
C22 C 0.3154(2) 0.8097(3) -0.0600(4) 0.0617(11) Uani 1 1 d . . . . .
C23 C 0.3579(2) 0.7880(5) -0.1464(4) 0.0806(14) Uani 1 1 d . . . . .
H23 H 0.3765 0.8540 -0.1837 0.097 Uiso 1 1 calc R U . . .
C24 C 0.3723(2) 0.6723(5) -0.1764(4) 0.0803(14) Uani 1 1 d . . . . .
H24 H 0.4023 0.6575 -0.2322 0.096 Uiso 1 1 calc R U . . .
C25 C 0.3418(2) 0.5752(4) -0.1230(3) 0.0623(11) Uani 1 1 d . . . . .
H25 H 0.3512 0.4956 -0.1462 0.075 Uiso 1 1 calc R U . . .
C26 C 0.28732(19) 0.7055(3) -0.0093(3) 0.0456(9) Uani 1 1 d . . . . .
C27 C 0.2418(2) 0.7212(3) 0.0787(3) 0.0494(9) Uani 1 1 d . . . . .

loop_
_atom_site_aniso_label
_atom_site_aniso_U_11
_atom_site_aniso_U_22
_atom_site_aniso_U_33
_atom_site_aniso_U_23
_atom_site_aniso_U_13
_atom_site_aniso_U_12
Cu1 0.0670(3) 0.0314(2) 0.0519(3) -0.0027(2) 0.0098(2) 0.0003(2)
N1 0.074(2) 0.0281(15) 0.0527(19) 0.0011(14) 0.0116(18) 0.0000(16)
N2 0.077(2) 0.0316(16) 0.058(2) 0.0057(15) 0.0105(19) 0.0079(17)
N3 0.061(2) 0.0434(17) 0.0546(19) -0.0071(14) 0.0156(17) 0.0026(16)
N4 0.0548(18) 0.0371(15) 0.0504(18) -0.0031(13) 0.0083(16) 0.0043(15)
O1 0.0769(18) 0.0422(14) 0.0522(15) -0.0044(12) 0.0026(14) 0.0059(14)
O2 0.0652(18) 0.0581(16) 0.0722(18) -0.0145(14) 0.0035(15) 0.0041(15)
O3 0.080(3) 0.127(3) 0.108(3) 0.010(2) -0.017(2) -0.015(2)
C1 0.065(3) 0.0339(18) 0.049(2) 0.0071(17) 0.016(2) -0.0059(19)
C2 0.057(3) 0.044(2) 0.057(2) 0.0107(18) 0.014(2) -0.004(2)
C3 0.071(3) 0.073(3) 0.061(3) -0.004(2) 0.007(2) 0.004(3)
C4 0.077(3) 0.118(4) 0.062(3) -0.002(3) -0.004(3) 0.012(3)
C5 0.062(3) 0.107(4) 0.086(4) 0.030(3) 0.006(3) 0.013(3)
C6 0.064(3) 0.066(3) 0.096(4) 0.018(3) 0.023(3) 0.008(2)
C7 0.068(3) 0.048(2) 0.066(3) 0.009(2) 0.013(2) 0.003(2)
C8 0.096(3) 0.0310(19) 0.059(3) -0.0080(19) 0.013(3) -0.001(2)
C9 0.076(3) 0.045(2) 0.052(2) 0.0025(19) -0.001(2) 0.002(2)
C10 0.054(3) 0.048(2) 0.059(3) 0.008(2) 0.011(2) -0.015(2)
C11 0.063(3) 0.080(3) 0.068(3) 0.002(2) 0.007(2) -0.018(3)
C12 0.072(4) 0.091(4) 0.078(4) 0.021(3) 0.001(3) -0.018(3)
C13 0.129(5) 0.097(4) 0.060(3) -0.003(3) -0.020(3) -0.005(4)
C14 0.137(5) 0.080(3) 0.064(3) -0.015(3) -0.008(3) 0.016(4)
C15A 0.091(7) 0.083(7) 0.128(8) -0.006(6) 0.006(7) 0.019(6)
C15B 0.122(11) 0.252(18) 0.090(9) 0.039(11) -0.064(8) -0.062(12)
C16 0.085(3) 0.072(3) 0.070(3) -0.011(2) 0.024(3) 0.000(3)
C17 0.094(4) 0.108(4) 0.088(4) -0.035(3) 0.035(3) 0.016(4)
C18 0.098(4) 0.062(3) 0.113(4) -0.039(3) 0.015(4) 0.013(3)
C19 0.064(3) 0.046(2) 0.086(3) -0.016(2) 0.006(3) 0.010(2)
C20 0.086(4) 0.027(2) 0.130(4) -0.009(2) -0.005(3) 0.004(2)
C21 0.082(3) 0.040(3) 0.123(4) 0.013(2) 0.004(3) -0.008(2)
C22 0.059(3) 0.041(2) 0.081(3) 0.009(2) -0.002(2) -0.008(2)
C23 0.068(3) 0.083(3) 0.094(3) 0.022(3) 0.020(3) -0.015(3)
C24 0.075(3) 0.098(4) 0.074(3) 0.011(3) 0.029(3) -0.003(3)
C25 0.063(3) 0.061(3) 0.064(3) -0.003(2) 0.013(2) 0.004(2)
C26 0.045(2) 0.0364(19) 0.052(2) -0.0026(16) -0.0018(19) 0.0014(17)
C27 0.052(2) 0.0317(19) 0.062(2) -0.0090(16) -0.001(2) 0.0012(18)

loop_
_atom_type_symbol
_atom_type_description
_atom_type_scat_dispersion_real
_atom_type_scat_dispersion_imag
_atom_type_scat_source
C C 0.0033 0.0016 'International Tables Vol C Tables 4.2.6.8 and 6.1.1.4'
H H 0.0000 0.0000 'International Tables Vol C Tables 4.2.6.8 and 6.1.1.4'
Cu Cu 0.3201 1.2651 'International Tables Vol C Tables 4.2.6.8 and 6.1.1.4'
N N 0.0061 0.0033 'International Tables Vol C Tables 4.2.6.8 and 6.1.1.4'
O O 0.0106 0.0060 'International Tables Vol C Tables 4.2.6.8 and 6.1.1.4'

loop_
_geom_angle_atom_site_label_1
_geom_angle_atom_site_label_2
_geom_angle_atom_site_label_3
_geom_angle
N1 Cu1 O2 92.85(13)
N1 Cu1 O1 80.81(12)
O2 Cu1 O1 161.01(10)
N1 Cu1 N3 178.27(14)
O2 Cu1 N3 88.87(12)
O1 Cu1 N3 97.58(11)
N1 Cu1 N4 101.91(11)
O2 Cu1 N4 99.94(11)
O1 Cu1 N4 98.88(10)
N3 Cu1 N4 77.68(11)
C8 N1 N2 118.7(3)
C8 N1 Cu1 125.3(3)
N2 N1 Cu1 115.9(2)
C1 N2 N1 109.6(3)
C16 N3 C27 118.3(3)
C16 N3 Cu1 124.4(3)
C27 N3 Cu1 116.8(2)
C25 N4 C26 117.0(3)
C25 N4 Cu1 133.3(2)
C26 N4 Cu1 109.5(2)
C1 O1 Cu1 109.1(2)
C10 O2 Cu1 126.5(3)
C15B O3 C12 118.2(8)
C12 O3 C15A 122.1(5)
O1 C1 N2 124.4(4)
O1 C1 C2 119.5(3)
N2 C1 C2 116.1(3)
C3 C2 C7 117.9(4)
C3 C2 C1 120.8(4)
C7 C2 C1 121.2(4)
C2 C3 C4 120.7(4)
C2 C3 H3 119.7
C4 C3 H3 119.7
C5 C4 C3 120.8(5)
C5 C4 H4 119.6
C3 C4 H4 119.6
C4 C5 C6 119.3(4)
C4 C5 H5 120.3
C6 C5 H5 120.3
C5 C6 C7 120.3(4)
C5 C6 H6 119.9
C7 C6 H6 119.9
C6 C7 C2 121.0(4)
C6 C7 H7 119.5
C2 C7 H7 119.5
N1 C8 C9 125.3(4)
N1 C8 H8 117.3
C9 C8 H8 117.3
C8 C9 C14 118.6(4)
C8 C9 C10 123.7(4)
C14 C9 C10 117.6(4)
O2 C10 C11 118.8(4)
O2 C10 C9 123.3(4)
C11 C10 C9 117.9(4)
C12 C11 C10 122.3(5)
C12 C11 H11 118.9
C10 C11 H11 118.9
C11 C12 C13 120.2(5)
C11 C12 O3 121.0(5)
C13 C12 O3 118.8(5)
C14 C13 C12 119.6(5)
C14 C13 H13 120.2
C12 C13 H13 120.2
C13 C14 C9 122.6(5)
C13 C14 H14 118.7
C9 C14 H14 118.7
O3 C15A H15A 109.5
O3 C15A H15B 109.5
H15A C15A H15B 109.5
O3 C15A H15C 109.5
H15A C15A H15C 109.5
H15B C15A H15C 109.5
O3 C15B H15D 109.5
O3 C15B H15E 109.5
H15D C15B H15E 109.5
O3 C15B H15F 109.5
H15D C15B H15F 109.5
H15E C15B H15F 109.5
N3 C16 C17 122.1(4)
N3 C16 H16 119.0
C17 C16 H16 119.0
C18 C17 C16 119.0(4)
C18 C17 H17 120.5
C16 C17 H17 120.5
C17 C18 C19 121.0(4)
C17 C18 H18 119.5
C19 C18 H18 119.5
C18 C19 C27 116.9(4)
C18 C19 C20 123.4(4)
C27 C19 C20 119.7(4)
C21 C20 C19 120.8(4)
C21 C20 H20 119.6
C19 C20 H20 119.6
C20 C21 C22 122.2(4)
C20 C21 H21 118.9
C22 C21 H21 118.9
C23 C22 C26 116.9(4)
C23 C22 C21 124.7(4)
C26 C22 C21 118.5(4)
C24 C23 C22 120.3(4)
C24 C23 H23 119.8
C22 C23 H23 119.8
C23 C24 C25 119.0(4)
C23 C24 H24 120.5
C25 C24 H24 120.5
N4 C25 C24 123.8(4)
N4 C25 H25 118.1
C24 C25 H25 118.1
N4 C26 C22 123.0(3)
N4 C26 C27 117.1(3)
C22 C26 C27 119.9(3)
N3 C27 C19 122.6(3)
N3 C27 C26 118.4(3)
C19 C27 C26 118.9(3)

loop_
_geom_bond_atom_site_label_1
_geom_bond_atom_site_label_2
_geom_bond_distance
Cu1 N1 1.911(3)
Cu1 O2 1.917(3)
Cu1 O1 1.989(3)
Cu1 N3 2.013(3)
Cu1 N4 2.266(3)
N1 C8 1.292(5)
N1 N2 1.387(4)
N2 C1 1.319(4)
N3 C16 1.326(4)
N3 C27 1.356(4)
N4 C25 1.322(4)
N4 C26 1.346(4)
O1 C1 1.301(4)
O2 C10 1.301(4)
O3 C15B 1.355(13)
O3 C12 1.369(5)
O3 C15A 1.488(9)
C1 C2 1.484(5)
C2 C3 1.367(5)
C2 C7 1.390(5)
C3 C4 1.379(6)
C3 H3 0.9300
C4 C5 1.360(6)
C4 H4 0.9300
C5 C6 1.365(6)
C5 H5 0.9300
C6 C7 1.369(5)
C6 H6 0.9300
C7 H7 0.9300
C8 C9 1.405(5)
C8 H8 0.9300
C9 C14 1.410(6)
C9 C10 1.415(5)
C10 C11 1.403(5)
C11 C12 1.365(6)
C11 H11 0.9300
C12 C13 1.365(6)
C13 C14 1.362(7)
C13 H13 0.9300
C14 H14 0.9300
C15A H15A 0.9600
C15A H15B 0.9600
C15A H15C 0.9600
C15B H15D 0.9600
C15B H15E 0.9600
C15B H15F 0.9600
C16 C17 1.406(6)
C16 H16 0.9300
C17 C18 1.350(6)
C17 H17 0.9300
C18 C19 1.383(6)
C18 H18 0.9300
C19 C27 1.406(4)
C19 C20 1.425(6)
C20 C21 1.325(6)
C20 H20 0.9300
C21 C22 1.424(5)
C21 H21 0.9300
C22 C23 1.388(6)
C22 C26 1.412(5)
C23 C24 1.342(6)
C23 H23 0.9300
C24 C25 1.387(5)
C24 H24 0.9300
C25 H25 0.9300
C26 C27 1.432(4)

loop_
_geom_torsion_atom_site_label_1
_geom_torsion_atom_site_label_2
_geom_torsion_atom_site_label_3
_geom_torsion_atom_site_label_4
_geom_torsion
C8 N1 N2 C1 -179.0(3)
Cu1 N1 N2 C1 4.7(3)
Cu1 O1 C1 N2 -2.2(4)
Cu1 O1 C1 C2 178.6(2)
N1 N2 C1 O1 -1.5(4)
N1 N2 C1 C2 177.7(3)
O1 C1 C2 C3 9.8(5)
N2 C1 C2 C3 -169.4(3)
O1 C1 C2 C7 -172.5(3)
N2 C1 C2 C7 8.2(5)
C7 C2 C3 C4 0.7(6)
C1 C2 C3 C4 178.4(3)
C2 C3 C4 C5 0.0(7)
C3 C4 C5 C6 -0.4(7)
C4 C5 C6 C7 0.1(7)
C5 C6 C7 C2 0.6(6)
C3 C2 C7 C6 -1.0(5)
C1 C2 C7 C6 -178.8(3)
N2 N1 C8 C9 174.3(3)
Cu1 N1 C8 C9 -9.8(5)
N1 C8 C9 C14 178.2(4)
N1 C8 C9 C10 -5.8(6)
Cu1 O2 C10 C11 -170.6(2)
Cu1 O2 C10 C9 7.0(5)
C8 C9 C10 O2 7.3(5)
C14 C9 C10 O2 -176.7(4)
C8 C9 C10 C11 -175.1(3)
C14 C9 C10 C11 0.9(5)
O2 C10 C11 C12 176.7(3)
C9 C10 C11 C12 -1.0(5)
C10 C11 C12 C13 0.2(6)
C10 C11 C12 O3 -179.3(3)
C15B O3 C12 C11 176.4(7)
C15A O3 C12 C11 29.0(7)
C15B O3 C12 C13 -3.1(9)
C15A O3 C12 C13 -150.4(6)
C11 C12 C13 C14 0.8(7)
O3 C12 C13 C14 -179.8(4)
C12 C13 C14 C9 -0.8(8)
C8 C9 C14 C13 176.2(4)
C10 C9 C14 C13 -0.1(7)
C27 N3 C16 C17 -1.4(6)
Cu1 N3 C16 C17 -174.0(3)
N3 C16 C17 C18 1.2(7)
C16 C17 C18 C19 -0.1(8)
C17 C18 C19 C27 -0.7(7)
C17 C18 C19 C20 179.8(5)
C18 C19 C20 C21 -179.7(4)
C27 C19 C20 C21 0.8(7)
C19 C20 C21 C22 -0.1(7)
C20 C21 C22 C23 178.7(4)
C20 C21 C22 C26 -0.6(7)
C26 C22 C23 C24 -1.7(6)
C21 C22 C23 C24 178.9(4)
C22 C23 C24 C25 2.4(7)
C26 N4 C25 C24 0.3(6)
Cu1 N4 C25 C24 173.9(3)
C23 C24 C25 N4 -1.8(7)
C25 N4 C26 C22 0.5(5)
Cu1 N4 C26 C22 -174.6(3)
C25 N4 C26 C27 179.5(3)
Cu1 N4 C26 C27 4.4(4)
C23 C22 C26 N4 0.2(6)
C21 C22 C26 N4 179.6(4)
C23 C22 C26 C27 -178.8(4)
C21 C22 C26 C27 0.7(5)
C16 N3 C27 C19 0.4(6)
Cu1 N3 C27 C19 173.6(3)
C16 N3 C27 C26 -178.6(3)
Cu1 N3 C27 C26 -5.5(4)
C18 C19 C27 N3 0.6(6)
C20 C19 C27 N3 -179.9(4)
C18 C19 C27 C26 179.7(4)
C20 C19 C27 C26 -0.8(6)
N4 C26 C27 N3 0.1(5)
C22 C26 C27 N3 179.2(3)
N4 C26 C27 C19 -179.0(3)
C22 C26 C27 C19 0.1(5)
